data_7205235
loop_
_publ_author_name
'Fujihisa, Hiroshi'
'Honda, Kazumasa'
'Obata, Shigeaki'
'Yamawaki, Hiroshi'
'Takeya, Satoshi'
'Gotoh, Yoshito'
'Matsunaga, Takehiro'

_publ_section_title
;
 Crystal structure of anhydrous 5-aminotetrazole and its high-pressure
 behavior
;
_journal_issue 1
_journal_name_full CrystEngComm
_journal_page_first 99
_journal_paper_doi 10.1039/c0ce00278j
_journal_volume 13
_journal_year 2011
_chemical_formula_iupac 'C H3 N5'
_chemical_formula_moiety 'C H3 N5'
_chemical_formula_sum 'C H3 N5'
_chemical_formula_weight 85.07
_chemical_name_common 1H-5aminotetrazole
_chemical_name_systematic 1H-5aminotetrazole
_space_group_IT_number 19
_symmetry_cell_setting orthorhombic
_symmetry_Int_Tables_number 19
_symmetry_space_group_name_Hall 'P 2ac 2ab'
_symmetry_space_group_name_H-M 'P 21 21 21'
_audit_creation_date 2010-08-17
_audit_creation_method 'Materials Studio'
_audit_update_record
;
2010-08-19 # Formatted by publCIF
;
_cell_angle_alpha 90.0000
_cell_angle_beta 90.0000
_cell_angle_gamma 90.0000
_cell_formula_units_Z 4
_cell_length_a 5.0900
_cell_length_b 3.6663
_cell_length_c 18.0741
_cell_measurement_reflns_used 28
_cell_measurement_temperature 298
_cell_measurement_theta_max 40.0
_cell_measurement_theta_min 3.0
_cell_volume 337.289
_diffrn_ambient_temperature 298
_diffrn_measurement_device_type Rigaku
_diffrn_radiation_monochromator graphite
_diffrn_radiation_source 'fine-focus rotating anode'
_diffrn_radiation_type 'Mo K\a'
_diffrn_radiation_wavelength 0.71070
_exptl_absorpt_correction_type none
_exptl_crystal_colour white
_exptl_crystal_description powder
_exptl_crystal_F_000 176
_refine_ls_number_parameters 6
_refine_ls_wR_factor_ref 0.0736
_cod_data_source_file C0CE00278J.TXT
_cod_data_source_block 5-ATZ_1bar
_cod_original_cell_volume 337.29
_cod_database_code 7205235

loop_
_symmetry_equiv_pos_as_xyz
x,y,z
-x+1/2,-y,z+1/2
-x,y+1/2,-z+1/2
x+1/2,-y+1/2,-z

loop_
_atom_site_label
_atom_site_type_symbol
_atom_site_fract_x
_atom_site_fract_y
_atom_site_fract_z
_atom_site_U_iso_or_equiv
_atom_site_adp_type
_atom_site_occupancy
N4 N 0.36611 0.53169 0.33972 0.05070 Uiso 1.00
N3 N 0.26722 0.38625 0.40381 0.05070 Uiso 1.00
N2 N 0.45603 0.32037 0.45148 0.05070 Uiso 1.00
N1 N 0.68431 0.42622 0.41810 0.05070 Uiso 1.00
C5 C 0.62958 0.55803 0.34970 0.05070 Uiso 1.00
N6 N 0.80366 0.69128 0.30127 0.05070 Uiso 1.00
H7 H 0.86463 0.38200 0.44429 0.05070 Uiso 1.00
H9 H 0.73925 0.80737 0.25197 0.05070 Uiso 1.00
H8 H 1.00255 0.69219 0.31306 0.05070 Uiso 1.00

loop_
_geom_bond_atom_site_label_1
_geom_bond_atom_site_label_2
_geom_bond_distance
_geom_bond_site_symmetry_2
N4 N3 1.371 .
N4 C5 1.357 .
N3 N2 1.313 .
N2 N1 1.366 .
N1 C5 1.356 .
N1 H7 1.045 .
C5 N6 1.338 .
N6 H9 1.040 .
N6 H8 1.035 .

loop_
_cod_related_entry_id
_cod_related_entry_database
_cod_related_entry_code
1 ChemSpider 19274
